data_4321303
loop_
_publ_author_name
'Andreas Geiss'
'Heinrich Vahrenkamp'

_publ_section_title
;
 M(\m-CN)Fe(\m-CN)M' Chains with Phthalocyanine Iron Centers: Preparation,
 Structures, and Isomerization
;
_journal_name_full 'Inorganic Chemistry'
_journal_page_first 4029
_journal_page_last 4036
_journal_paper_doi 10.1021/ic0001412
_journal_volume 39
_journal_year 2000
_chemical_formula_sum 'C96 H74 F6 Fe3 N10 P4 Sb'
_chemical_formula_weight 1894.83
_chemical_name_common '[{FeCp(dppe)-CN}2-FePc]SbF6'
_space_group_IT_number 14
_symmetry_cell_setting monoclinic
_symmetry_space_group_name_Hall '-P 2yn'
_symmetry_space_group_name_H-M 'P 1 21/n 1'
_atom_sites_solution_hydrogens geom
_atom_sites_solution_primary Patterson
_atom_sites_solution_secondary difmap
_audit_creation_method SHELXL-97
_cell_angle_alpha 90.00
_cell_angle_beta 97.53(2)
_cell_angle_gamma 90.00
_cell_formula_units_Z 2
_cell_length_a 18.935(4)
_cell_length_b 9.0170(10)
_cell_length_c 25.538(7)
_cell_measurement_temperature 293(2)
_cell_volume 4322.7(16)
_computing_publication_material 'SHELXL-97 (Sheldrick, 1997) '
_computing_structure_refinement 'SHELXL-97 (Sheldrick, 1997)'
_computing_structure_solution 'SHELXS-97 (Sheldrick, 1990)'
_diffrn_ambient_temperature 293(2)
_diffrn_measured_fraction_theta_full 0.935
_diffrn_measured_fraction_theta_max 0.935
_diffrn_measurement_device_type NONIUS-TURBO-CAD4
_diffrn_radiation_monochromator graphite
_diffrn_radiation_source 'fine-focus sealed tube'
_diffrn_radiation_type MoK\a
_diffrn_radiation_wavelength 0.71073
_diffrn_reflns_av_R_equivalents 0.0290
_diffrn_reflns_av_sigmaI/netI 0.1057
_diffrn_reflns_limit_h_max 23
_diffrn_reflns_limit_h_min -23
_diffrn_reflns_limit_k_max 0
_diffrn_reflns_limit_k_min -11
_diffrn_reflns_limit_l_max 0
_diffrn_reflns_limit_l_min -31
_diffrn_reflns_number 8662
_diffrn_reflns_theta_full 25.98
_diffrn_reflns_theta_max 25.98
_diffrn_reflns_theta_min 2.40
_diffrn_standards_interval_count 'OCR every 200 refl.'
_diffrn_standards_interval_time 'ICR every 7200s'
_exptl_absorpt_coefficient_mu 0.943
_exptl_absorpt_correction_type none
_exptl_crystal_colour 'dark blue'
_exptl_crystal_density_diffrn 1.456
_exptl_crystal_density_meas ?
_exptl_crystal_density_method 'not measured'
_exptl_crystal_description needles
_exptl_crystal_F_000 1926
_exptl_crystal_size_max 0.6
_exptl_crystal_size_mid 0.2
_exptl_crystal_size_min 0.2
_refine_diff_density_max 0.976
_refine_diff_density_min -0.404
_refine_diff_density_rms 0.118
_refine_ls_extinction_method none
_refine_ls_goodness_of_fit_ref 1.082
_refine_ls_hydrogen_treatment Riding-Model
_refine_ls_matrix_type full
_refine_ls_number_parameters 574
_refine_ls_number_reflns 8465
_refine_ls_number_restraints 0
_refine_ls_restrained_S_all 1.082
_refine_ls_R_factor_all 0.1789
_refine_ls_R_factor_gt 0.0714
_refine_ls_shift/su_max 0.070
_refine_ls_shift/su_mean 0.006
_refine_ls_structure_factor_coef Fsqd
_refine_ls_weighting_details 'w=1/[\s^2^(Fo^2^)+(0.1233P)^2^+4.8447P] where P=(Fo^2^+2Fc^2^)/3'
_refine_ls_weighting_scheme calc
_refine_ls_wR_factor_gt 0.1981
_refine_ls_wR_factor_ref 0.2504
_reflns_number_gt 4486
_reflns_number_total 8465
_reflns_threshold_expression >2sigma(I)
_cod_data_source_file ic0001412_4.cif
_cod_data_source_block g10(c9a)
_cod_depositor_comments
;
The following automatic conversions were performed:

'_geom_bond_publ_flag' value 'Y' changed to 'y' according to the
built-in table from CIF Core dictionary named 'cif_core.dic' version
2.4.1 from 2010-06-29 (84 times).

'_geom_angle_publ_flag' value 'Y'
changed to 'y' according to the built-in table from CIF Core
dictionary named 'cif_core.dic' version 2.4.1 from 2010-06-29 (165
times).

Automatic conversion script
Id: cif_fix_values 1646 2011-03-28 12:23:43Z adriana 

The following automatic conversions were performed:

'_exptl_crystal_density_meas' value 'not measured' was changed to '?'
- the value is perceived as not measured.

Automatic conversion script
Id: cif_fix_values 3008 2015-01-20 13:52:24Z robertas 

The following automatic conversions were performed:

'_refine_ls_weighting_scheme' value 'calc
w=1/[\s^2^(Fo^2^)+(0.1233P)^2^+4.8447P] where P=(Fo^2^+2Fc^2^)/3' was
changed to 'calc'. New tag '_refine_ls_weighting_details' was
created. The value of the new tag was set to
'w=1/[\s^2^(Fo^2^)+(0.1233P)^2^+4.8447P] where P=(Fo^2^+2Fc^2^)/3'.

Automatic conversion script
Id: cif_fix_values 3143 2015-03-26 13:38:13Z robertas 
;
_cod_database_code 4321303

loop_
_symmetry_equiv_pos_as_xyz
'x, y, z'
'-x+1/2, y+1/2, -z+1/2'
'-x, -y, -z'
'x-1/2, -y-1/2, z-1/2'

loop_
_atom_site_label
_atom_site_type_symbol
_atom_site_fract_x
_atom_site_fract_y
_atom_site_fract_z
_atom_site_U_iso_or_equiv
_atom_site_adp_type
_atom_site_occupancy
_atom_site_calc_flag
_atom_site_refinement_flags
_atom_site_disorder_assembly
_atom_site_disorder_group
Fe1 Fe 0.5000 0.5000 0.0000 0.0354(3) Uani 1 d S . .
Fe2 Fe 0.48065(5) 0.38954(11) 0.18900(3) 0.0391(3) Uani 1 d . . .
P1 P 0.39097(10) 0.5434(2) 0.18262(7) 0.0423(5) Uani 1 d . . .
P2 P 0.54445(10) 0.5904(2) 0.21062(7) 0.0430(5) Uani 1 d . . .
N1 N 0.4150(3) 0.6213(6) 0.0011(2) 0.0392(13) Uani 1 d . . .
N2 N 0.5580(3) 0.6681(6) 0.02782(19) 0.0361(12) Uani 1 d . . .
N5 N 0.4938(3) 0.4393(6) 0.0730(2) 0.0380(13) Uani 1 d . . .
C17 C 0.4891(3) 0.4204(7) 0.1170(3) 0.0366(15) Uani 1 d . . .
N3 N 0.6743(3) 0.5518(7) 0.0368(2) 0.0440(14) Uani 1 d . . .
N4 N 0.4666(3) 0.8493(6) 0.0397(2) 0.0434(14) Uani 1 d . . .
C1 C 0.3471(3) 0.5774(8) -0.0158(2) 0.0405(16) Uani 1 d . . .
C2 C 0.2985(4) 0.6955(8) -0.0068(3) 0.0469(17) Uani 1 d . . .
C3 C 0.2244(4) 0.7074(9) -0.0181(3) 0.058(2) Uani 1 d . . .
H3 H 0.1973 0.6320 -0.0356 0.069 Uiso 1 calc R . .
C4 C 0.1934(4) 0.8340(10) -0.0025(3) 0.065(2) Uani 1 d . . .
H4 H 0.1442 0.8441 -0.0092 0.078 Uiso 1 calc R . .
C5 C 0.2332(4) 0.9466(10) 0.0226(3) 0.062(2) Uani 1 d . . .
H5 H 0.2101 1.0302 0.0333 0.075 Uiso 1 calc R . .
C6 C 0.3069(4) 0.9391(9) 0.0325(3) 0.058(2) Uani 1 d . . .
H6 H 0.3338 1.0169 0.0485 0.069 Uiso 1 calc R . .
C7 C 0.3387(4) 0.8103(8) 0.0174(3) 0.0442(17) Uani 1 d . . .
C8 C 0.4125(4) 0.7631(7) 0.0204(2) 0.0397(16) Uani 1 d . . .
C9 C 0.5337(4) 0.8033(8) 0.0421(2) 0.0404(16) Uani 1 d . . .
C10 C 0.5939(4) 0.8922(8) 0.0656(2) 0.0422(16) Uani 1 d . . .
C11 C 0.5990(4) 1.0343(8) 0.0858(3) 0.0522(19) Uani 1 d . . .
H11 H 0.5588 1.0942 0.0847 0.063 Uiso 1 calc R . .
C12 C 0.6650(5) 1.0856(10) 0.1077(3) 0.062(2) Uani 1 d . . .
H12 H 0.6692 1.1810 0.1216 0.075 Uiso 1 calc R . .
C13 C 0.7256(5) 0.9962(10) 0.1091(3) 0.068(2) Uani 1 d . . .
H13 H 0.7695 1.0327 0.1242 0.081 Uiso 1 calc R . .
C14 C 0.7210(4) 0.8532(10) 0.0883(3) 0.059(2) Uani 1 d . . .
H14 H 0.7613 0.7936 0.0893 0.070 Uiso 1 calc R . .
C15 C 0.6545(4) 0.8024(8) 0.0661(3) 0.0484(18) Uani 1 d . . .
C16 C 0.6304(4) 0.6610(8) 0.0424(2) 0.0407(16) Uani 1 d . . .
C18 C 0.4633(5) 0.2724(9) 0.2572(3) 0.063(2) Uani 1 d . . .
H18 H 0.4474 0.3152 0.2867 0.075 Uiso 1 calc R . .
C19 C 0.5355(5) 0.2555(9) 0.2487(3) 0.061(2) Uani 1 d . . .
H19 H 0.5751 0.2844 0.2719 0.073 Uiso 1 calc R . .
C20 C 0.5370(4) 0.1876(8) 0.1991(3) 0.0513(19) Uani 1 d . . .
H20 H 0.5776 0.1647 0.1838 0.062 Uiso 1 calc R . .
C21 C 0.4650(4) 0.1602(8) 0.1766(3) 0.058(2) Uani 1 d . . .
H21 H 0.4504 0.1162 0.1440 0.069 Uiso 1 calc R . .
C22 C 0.4197(5) 0.2125(9) 0.2128(4) 0.065(2) Uani 1 d . . .
H22 H 0.3702 0.2081 0.2082 0.078 Uiso 1 calc R . .
C23 C 0.4220(4) 0.7338(9) 0.1680(3) 0.0520(19) Uani 1 d . . .
H23A H 0.3970 0.7675 0.1345 0.062 Uiso 1 calc R . .
H23B H 0.4111 0.8017 0.1953 0.062 Uiso 1 calc R . .
C24 C 0.5020(4) 0.7337(8) 0.1656(3) 0.0472(18) Uani 1 d . . .
H24A H 0.5218 0.8302 0.1758 0.057 Uiso 1 calc R . .
H24B H 0.5111 0.7134 0.1298 0.057 Uiso 1 calc R . .
C25 C 0.3139(4) 0.5117(9) 0.1332(3) 0.0502(18) Uani 1 d . . .
C26 C 0.2552(5) 0.6041(12) 0.1328(4) 0.085(3) Uani 1 d . . .
H26 H 0.2577 0.6859 0.1551 0.103 Uiso 1 calc R . .
C27 C 0.1931(6) 0.5761(16) 0.0995(5) 0.102(4) Uani 1 d . . .
H27 H 0.1541 0.6388 0.0995 0.122 Uiso 1 calc R . .
C28 C 0.1892(6) 0.4582(16) 0.0673(5) 0.098(4) Uani 1 d . . .
H28 H 0.1464 0.4363 0.0465 0.118 Uiso 1 calc R . .
C29 C 0.2484(5) 0.3680(11) 0.0645(3) 0.076(3) Uani 1 d . . .
H29 H 0.2464 0.2914 0.0400 0.091 Uiso 1 calc R . .
C30 C 0.3111(4) 0.3942(10) 0.0992(3) 0.061(2) Uani 1 d . . .
H30 H 0.3504 0.3322 0.0990 0.073 Uiso 1 calc R . .
C31 C 0.3448(4) 0.5611(9) 0.2412(3) 0.0510(19) Uani 1 d . . .
C32 C 0.3661(5) 0.6580(12) 0.2812(4) 0.080(3) Uani 1 d . . .
H32 H 0.4038 0.7223 0.2785 0.096 Uiso 1 calc R . .
C33 C 0.3314(6) 0.6610(15) 0.3266(4) 0.099(4) Uani 1 d . . .
H33 H 0.3455 0.7274 0.3539 0.118 Uiso 1 calc R . .
C34 C 0.2760(6) 0.5637(16) 0.3299(4) 0.098(4) Uani 1 d . . .
H34 H 0.2533 0.5642 0.3600 0.117 Uiso 1 calc R . .
C35 C 0.2540(6) 0.4685(12) 0.2910(4) 0.089(3) Uani 1 d . . .
H35 H 0.2157 0.4056 0.2936 0.106 Uiso 1 calc R . .
C36 C 0.2886(5) 0.4651(10) 0.2472(4) 0.076(3) Uani 1 d . . .
H36 H 0.2743 0.3967 0.2207 0.091 Uiso 1 calc R . .
C37 C 0.6396(4) 0.5911(9) 0.2034(3) 0.0505(19) Uani 1 d . . .
C38 C 0.6883(5) 0.6834(14) 0.2326(5) 0.108(4) Uani 1 d . . .
H38 H 0.6721 0.7501 0.2561 0.129 Uiso 1 calc R . .
C39 C 0.7585(5) 0.6797(16) 0.2279(5) 0.125(5) Uani 1 d . . .
H39 H 0.7898 0.7438 0.2480 0.150 Uiso 1 calc R . .
C40 C 0.7839(5) 0.5816(12) 0.1938(4) 0.080(3) Uani 1 d . . .
H40 H 0.8323 0.5778 0.1909 0.096 Uiso 1 calc R . .
C41 C 0.7368(4) 0.4881(10) 0.1634(3) 0.067(2) Uani 1 d . . .
H41 H 0.7532 0.4220 0.1398 0.080 Uiso 1 calc R . .
C42 C 0.6651(4) 0.4948(9) 0.1690(3) 0.057(2) Uani 1 d . . .
H42 H 0.6334 0.4321 0.1488 0.068 Uiso 1 calc R . .
C43 C 0.5455(4) 0.6780(9) 0.2764(3) 0.0501(18) Uani 1 d . . .
C44 C 0.5517(7) 0.5915(12) 0.3206(3) 0.101(4) Uani 1 d . . .
H44 H 0.5568 0.4894 0.3178 0.121 Uiso 1 calc R . .
C45 C 0.5503(9) 0.6577(14) 0.3703(4) 0.130(5) Uani 1 d . . .
H45 H 0.5540 0.5990 0.4005 0.156 Uiso 1 calc R . .
C46 C 0.5436(7) 0.8077(14) 0.3744(4) 0.108(4) Uani 1 d . . .
H46 H 0.5435 0.8514 0.4074 0.129 Uiso 1 calc R . .
C47 C 0.5371(6) 0.8931(11) 0.3304(4) 0.084(3) Uani 1 d . . .
H47 H 0.5317 0.9952 0.3331 0.100 Uiso 1 calc R . .
C48 C 0.5384(5) 0.8293(10) 0.2819(3) 0.068(2) Uani 1 d . . .
H48 H 0.5344 0.8893 0.2520 0.082 Uiso 1 calc R . .
Sb1 Sb 0.53158(7) 0.24801(18) 0.45372(6) 0.0860(5) Uani 0.50 d P . .
F1 F 0.4801(8) 0.225(3) 0.3952(5) 0.166(8) Uani 0.50 d P . .
F2 F 0.5921(8) 0.287(3) 0.4210(11) 0.224(12) Uani 0.50 d P . .
F3 F 0.4796(10) 0.161(2) 0.4870(6) 0.160(6) Uani 0.50 d P . .
F4 F 0.5753(11) 0.307(2) 0.5123(10) 0.229(12) Uani 0.50 d P . .
F5 F 0.5947(8) 0.114(3) 0.4479(8) 0.216(13) Uani 0.50 d P . .
F6 F 0.4622(9) 0.376(2) 0.4348(12) 0.234(13) Uani 0.50 d P . .

loop_
_atom_site_aniso_label
_atom_site_aniso_U_11
_atom_site_aniso_U_22
_atom_site_aniso_U_33
_atom_site_aniso_U_23
_atom_site_aniso_U_13
_atom_site_aniso_U_12
Fe1 0.0413(7) 0.0360(7) 0.0287(6) -0.0007(6) 0.0038(5) 0.0000(6)
Fe2 0.0466(6) 0.0384(6) 0.0324(5) 0.0039(4) 0.0050(4) 0.0015(5)
P1 0.0486(11) 0.0425(11) 0.0360(9) 0.0009(8) 0.0068(8) 0.0022(9)
P2 0.0505(11) 0.0445(11) 0.0336(9) -0.0023(8) 0.0042(8) -0.0016(9)
N1 0.043(3) 0.038(3) 0.035(3) -0.001(2) 0.001(2) 0.003(3)
N2 0.041(3) 0.039(3) 0.028(3) -0.001(2) 0.005(2) 0.002(3)
N5 0.045(3) 0.038(3) 0.031(3) -0.002(2) 0.005(2) -0.001(3)
C17 0.036(4) 0.034(4) 0.040(4) 0.001(3) 0.004(3) 0.001(3)
N3 0.042(3) 0.047(4) 0.041(3) 0.001(3) 0.002(3) -0.001(3)
N4 0.056(4) 0.035(3) 0.038(3) 0.001(3) 0.006(3) 0.001(3)
C1 0.039(4) 0.047(4) 0.035(3) 0.005(3) 0.004(3) 0.000(3)
C2 0.047(4) 0.048(4) 0.046(4) 0.007(3) 0.006(3) 0.010(4)
C3 0.049(4) 0.051(5) 0.074(5) -0.002(4) 0.008(4) 0.002(4)
C4 0.051(5) 0.064(6) 0.082(6) 0.008(5) 0.010(4) 0.017(4)
C5 0.062(5) 0.057(5) 0.070(5) 0.002(4) 0.017(4) 0.026(4)
C6 0.068(5) 0.047(5) 0.058(5) 0.000(4) 0.007(4) 0.010(4)
C7 0.047(4) 0.046(4) 0.040(4) 0.004(3) 0.008(3) 0.010(3)
C8 0.050(4) 0.037(4) 0.030(3) 0.003(3) -0.002(3) -0.002(3)
C9 0.055(4) 0.039(4) 0.027(3) 0.003(3) 0.005(3) 0.001(3)
C10 0.058(4) 0.039(4) 0.031(3) 0.000(3) 0.010(3) -0.007(4)
C11 0.076(5) 0.043(4) 0.041(4) -0.001(3) 0.018(4) -0.005(4)
C12 0.078(6) 0.055(5) 0.054(5) -0.018(4) 0.009(4) -0.019(5)
C13 0.070(6) 0.073(6) 0.058(5) -0.015(5) 0.000(4) -0.026(5)
C14 0.055(5) 0.063(5) 0.057(5) -0.005(4) 0.002(4) -0.008(4)
C15 0.060(5) 0.046(4) 0.038(4) -0.004(3) 0.001(3) -0.013(4)
C16 0.047(4) 0.042(4) 0.032(3) 0.001(3) 0.001(3) -0.006(3)
C18 0.093(7) 0.050(5) 0.048(4) 0.021(4) 0.021(4) 0.021(5)
C19 0.073(6) 0.057(5) 0.049(4) 0.017(4) -0.004(4) 0.012(4)
C20 0.067(5) 0.037(4) 0.053(4) 0.008(3) 0.019(4) 0.013(4)
C21 0.074(6) 0.038(4) 0.059(5) 0.006(4) 0.002(4) -0.003(4)
C22 0.057(5) 0.056(5) 0.082(6) 0.028(5) 0.010(5) -0.007(4)
C23 0.050(4) 0.054(5) 0.051(4) 0.003(4) 0.005(3) -0.001(4)
C24 0.061(5) 0.043(4) 0.038(4) -0.001(3) 0.007(3) -0.005(4)
C25 0.044(4) 0.053(5) 0.052(4) 0.004(4) 0.000(3) 0.000(4)
C26 0.073(6) 0.093(8) 0.085(7) -0.001(6) -0.010(5) 0.029(6)
C27 0.071(7) 0.122(11) 0.104(9) 0.008(8) -0.018(6) 0.021(7)
C28 0.067(7) 0.129(11) 0.091(8) 0.046(8) -0.020(6) -0.028(7)
C29 0.086(7) 0.081(7) 0.058(5) 0.010(5) -0.006(5) -0.031(6)
C30 0.061(5) 0.065(5) 0.054(5) 0.006(4) 0.003(4) -0.017(4)
C31 0.057(5) 0.047(4) 0.051(4) 0.004(4) 0.015(4) 0.012(4)
C32 0.069(6) 0.100(8) 0.076(6) -0.019(6) 0.032(5) -0.008(6)
C33 0.092(8) 0.141(11) 0.066(6) -0.035(7) 0.025(6) 0.017(8)
C34 0.090(8) 0.148(11) 0.063(6) 0.020(7) 0.038(6) 0.024(8)
C35 0.104(8) 0.083(7) 0.091(8) 0.016(6) 0.053(7) -0.006(6)
C36 0.089(7) 0.057(6) 0.088(6) -0.003(5) 0.038(5) -0.005(5)
C37 0.049(4) 0.060(5) 0.041(4) -0.008(4) 0.001(3) -0.005(4)
C38 0.069(6) 0.137(11) 0.121(9) -0.077(8) 0.024(6) -0.011(7)
C39 0.051(6) 0.174(13) 0.148(11) -0.090(10) 0.011(6) -0.029(7)
C40 0.044(5) 0.099(8) 0.094(7) -0.008(6) 0.003(5) -0.010(5)
C41 0.062(5) 0.064(6) 0.075(6) -0.013(5) 0.015(4) -0.002(5)
C42 0.049(4) 0.062(5) 0.059(5) -0.005(4) 0.005(4) -0.012(4)
C43 0.059(5) 0.055(5) 0.036(4) -0.009(3) 0.003(3) -0.007(4)
C44 0.182(12) 0.072(7) 0.046(5) 0.000(5) 0.000(6) 0.011(7)
C45 0.262(18) 0.090(9) 0.035(5) 0.007(5) 0.009(7) 0.002(10)
C46 0.180(12) 0.094(9) 0.050(6) -0.029(6) 0.019(7) -0.023(9)
C47 0.125(9) 0.066(6) 0.061(6) -0.027(5) 0.017(5) -0.019(6)
C48 0.100(7) 0.055(5) 0.051(5) -0.003(4) 0.015(5) -0.018(5)
Sb1 0.0664(8) 0.0940(11) 0.0940(10) 0.0100(8) -0.0028(7) -0.0023(8)
F1 0.119(11) 0.30(2) 0.068(8) 0.006(11) -0.036(8) 0.000(14)
F2 0.084(10) 0.24(2) 0.38(3) 0.07(2) 0.148(16) 0.042(13)
F3 0.210(18) 0.160(15) 0.109(11) 0.026(11) 0.023(11) 0.003(14)
F4 0.204(19) 0.147(16) 0.30(3) -0.137(17) -0.108(19) 0.026(14)
F5 0.111(12) 0.33(3) 0.184(16) -0.18(2) -0.060(11) 0.079(16)
F6 0.121(13) 0.151(16) 0.47(4) 0.14(2) 0.177(18) 0.066(12)

loop_
_atom_type_symbol
_atom_type_description
_atom_type_scat_dispersion_real
_atom_type_scat_dispersion_imag
_atom_type_scat_source
C C 0.0033 0.0016 'International Tables Vol C Tables 4.2.6.8 and 6.1.1.4'
H H 0.0000 0.0000 'International Tables Vol C Tables 4.2.6.8 and 6.1.1.4'
N N 0.0061 0.0033 'International Tables Vol C Tables 4.2.6.8 and 6.1.1.4'
F F 0.0171 0.0103 'International Tables Vol C Tables 4.2.6.8 and 6.1.1.4'
P P 0.1023 0.0942 'International Tables Vol C Tables 4.2.6.8 and 6.1.1.4'
Fe Fe 0.3463 0.8444 'International Tables Vol C Tables 4.2.6.8 and 6.1.1.4'
Sb Sb -0.5866 1.5461 'International Tables Vol C Tables 4.2.6.8 and 6.1.1.4'

loop_
_geom_angle_atom_site_label_1
_geom_angle_atom_site_label_2
_geom_angle_atom_site_label_3
_geom_angle
_geom_angle_site_symmetry_1
_geom_angle_site_symmetry_3
_geom_angle_publ_flag
N1 Fe1 N1 180.0 . 3_665 y
N1 Fe1 N2 90.8(2) . 3_665 y
N1 Fe1 N2 89.2(2) 3_665 3_665 y
N1 Fe1 N2 89.2(2) . . y
N1 Fe1 N2 90.8(2) 3_665 . y
N2 Fe1 N2 180.0 3_665 . y
N1 Fe1 N5 90.5(2) . 3_665 y
N1 Fe1 N5 89.5(2) 3_665 3_665 y
N2 Fe1 N5 88.4(2) 3_665 3_665 y
N2 Fe1 N5 91.6(2) . 3_665 y
N1 Fe1 N5 89.5(2) . . y
N1 Fe1 N5 90.5(2) 3_665 . y
N2 Fe1 N5 91.6(2) 3_665 . y
N2 Fe1 N5 88.4(2) . . y
N5 Fe1 N5 180.0 3_665 . y
C17 Fe2 C18 157.7(3) . . y
C17 Fe2 C22 120.8(3) . . y
C18 Fe2 C22 39.5(3) . . y
C17 Fe2 C21 91.5(3) . . y
C18 Fe2 C21 66.2(3) . . y
C22 Fe2 C21 39.4(3) . . y
C17 Fe2 C19 133.8(3) . . y
C18 Fe2 C19 39.4(3) . . y
C22 Fe2 C19 66.0(3) . . y
C21 Fe2 C19 66.0(3) . . y
C17 Fe2 C20 98.1(3) . . y
C18 Fe2 C20 66.1(3) . . y
C22 Fe2 C20 66.3(3) . . y
C21 Fe2 C20 39.7(3) . . y
C19 Fe2 C20 39.1(3) . . y
C17 Fe2 P1 89.9(2) . . y
C18 Fe2 P1 100.2(2) . . y
C22 Fe2 P1 93.0(2) . . y
C21 Fe2 P1 121.3(2) . . y
C19 Fe2 P1 136.3(2) . . y
C20 Fe2 P1 159.1(2) . . y
C17 Fe2 P2 90.5(2) . . y
C18 Fe2 P2 110.2(3) . . y
C22 Fe2 P2 148.5(3) . . y
C21 Fe2 P2 154.8(2) . . y
C19 Fe2 P2 95.0(2) . . y
C20 Fe2 P2 115.2(2) . . y
P1 Fe2 P2 83.79(8) . . y
C25 P1 C31 98.8(4) . . y
C25 P1 C23 104.5(3) . . y
C31 P1 C23 106.2(4) . . y
C25 P1 Fe2 119.8(3) . . y
C31 P1 Fe2 116.3(2) . . y
C23 P1 Fe2 109.7(2) . . y
C37 P2 C24 106.8(3) . . y
C37 P2 C43 101.3(3) . . y
C24 P2 C43 102.7(3) . . y
C37 P2 Fe2 119.3(3) . . y
C24 P2 Fe2 103.8(2) . . y
C43 P2 Fe2 121.1(3) . . y
C1 N1 C8 107.9(6) . . y
C1 N1 Fe1 125.5(5) . . y
C8 N1 Fe1 126.5(4) . . y
C9 N2 C16 109.2(6) . . y
C9 N2 Fe1 126.5(4) . . y
C16 N2 Fe1 123.8(5) . . y
C17 N5 Fe1 172.2(5) . . y
N5 C17 Fe2 179.6(6) . . y
C16 N3 C1 122.9(6) . 3_665 y
C8 N4 C9 121.3(6) . . y
N3 C1 N1 127.6(6) 3_665 . y
N3 C1 C2 123.1(6) 3_665 . y
N1 C1 C2 109.3(6) . . y
C7 C2 C3 120.9(7) . . y
C7 C2 C1 107.4(6) . . y
C3 C2 C1 131.7(7) . . y
C4 C3 C2 117.5(8) . . y
C3 C4 C5 121.6(8) . . y
C4 C5 C6 121.7(8) . . y
C7 C6 C5 117.0(8) . . y
C2 C7 C6 121.2(7) . . y
C2 C7 C8 105.9(6) . . y
C6 C7 C8 132.9(7) . . y
N4 C8 N1 128.0(6) . . y
N4 C8 C7 122.6(6) . . y
N1 C8 C7 109.4(6) . . y
N4 C9 N2 128.2(6) . . y
N4 C9 C10 122.6(6) . . y
N2 C9 C10 109.0(6) . . y
C11 C10 C15 121.1(7) . . y
C11 C10 C9 132.6(7) . . y
C15 C10 C9 106.3(6) . . y
C10 C11 C12 118.5(8) . . y
C11 C12 C13 120.9(8) . . y
C14 C13 C12 120.9(8) . . y
C15 C14 C13 117.9(8) . . y
C14 C15 C10 120.6(7) . . y
C14 C15 C16 132.5(7) . . y
C10 C15 C16 106.9(6) . . y
N3 C16 N2 129.1(6) . . y
N3 C16 C15 122.3(6) . . y
N2 C16 C15 108.6(6) . . y
C19 C18 C22 107.9(7) . . y
C19 C18 Fe2 70.7(4) . . y
C22 C18 Fe2 70.5(4) . . y
C20 C19 C18 108.5(7) . . y
C20 C19 Fe2 70.5(4) . . y
C18 C19 Fe2 69.9(4) . . y
C19 C20 C21 107.8(7) . . y
C19 C20 Fe2 70.5(4) . . y
C21 C20 Fe2 70.1(4) . . y
C22 C21 C20 107.8(7) . . y
C22 C21 Fe2 70.2(5) . . y
C20 C21 Fe2 70.2(4) . . y
C21 C22 C18 108.0(7) . . y
C21 C22 Fe2 70.3(4) . . y
C18 C22 Fe2 70.0(4) . . y
C24 C23 P1 110.3(5) . . y
C23 C24 P2 109.3(5) . . y
C30 C25 C26 119.7(8) . . y
C30 C25 P1 121.5(6) . . y
C26 C25 P1 118.7(7) . . y
C27 C26 C25 120.8(10) . . y
C28 C27 C26 119.8(11) . . y
C27 C28 C29 121.0(10) . . y
C28 C29 C30 119.2(10) . . y
C25 C30 C29 119.3(9) . . y
C32 C31 C36 117.9(8) . . y
C32 C31 P1 122.7(6) . . y
C36 C31 P1 119.2(6) . . y
C31 C32 C33 120.4(10) . . y
C34 C33 C32 118.6(10) . . y
C35 C34 C33 121.9(9) . . y
C34 C35 C36 119.0(10) . . y
C35 C36 C31 122.0(9) . . y
C42 C37 C38 117.5(7) . . y
C42 C37 P2 119.8(6) . . y
C38 C37 P2 122.7(6) . . y
C39 C38 C37 122.1(9) . . y
C38 C39 C40 120.1(10) . . y
C41 C40 C39 119.7(8) . . y
C40 C41 C42 118.9(8) . . y
C37 C42 C41 121.8(7) . . y
C44 C43 C48 118.7(8) . . y
C44 C43 P2 119.7(7) . . y
C48 C43 P2 121.6(6) . . y
C43 C44 C45 119.6(10) . . y
C46 C45 C44 120.2(10) . . y
C47 C46 C45 119.9(9) . . y
C46 C47 C48 120.1(10) . . y
C47 C48 C43 121.4(8) . . y
F2 Sb1 F3 163.2(11) . . y
F2 Sb1 F1 86.1(12) . . y
F3 Sb1 F1 94.9(9) . . y
F2 Sb1 F5 62.7(11) . . y
F3 Sb1 F5 100.7(13) . . y
F1 Sb1 F5 99.4(9) . . y
F2 Sb1 F4 95.4(14) . . y
F3 Sb1 F4 87.1(12) . . y
F1 Sb1 F4 167.9(10) . . y
F5 Sb1 F4 91.9(8) . . y
F2 Sb1 F6 106.3(10) . . y
F3 Sb1 F6 88.7(8) . . y
F1 Sb1 F6 61.0(11) . . y
F5 Sb1 F6 159.2(12) . . y
F4 Sb1 F6 107.2(12) . . y
Sb1 F1 F6 61.7(9) . . y
Sb1 F2 F5 63.7(9) . . y
F2 F5 Sb1 53.6(8) . . y
F1 F6 Sb1 57.3(6) . . y

loop_
_geom_bond_atom_site_label_1
_geom_bond_atom_site_label_2
_geom_bond_distance
_geom_bond_site_symmetry_2
_geom_bond_publ_flag
Fe1 N1 1.949(5) . y
Fe1 N1 1.949(5) 3_665 y
Fe1 N2 1.951(5) 3_665 y
Fe1 N2 1.951(5) . y
Fe1 N5 1.960(5) 3_665 y
Fe1 N5 1.960(5) . y
Fe2 C17 1.888(7) . y
Fe2 C18 2.099(7) . y
Fe2 C22 2.106(8) . y
Fe2 C21 2.107(8) . y
Fe2 C19 2.109(7) . y
Fe2 C20 2.109(7) . y
Fe2 P1 2.183(2) . y
Fe2 P2 2.207(2) . y
P1 C25 1.822(7) . y
P1 C31 1.835(7) . y
P1 C23 1.867(8) . y
P2 C37 1.835(7) . y
P2 C24 1.843(7) . y
P2 C43 1.854(7) . y
N1 C1 1.361(8) . y
N1 C8 1.374(8) . y
N2 C9 1.369(8) . y
N2 C16 1.373(8) . y
N5 C17 1.151(8) . y
N3 C16 1.308(9) . y
N3 C1 1.323(9) 3_665 y
N4 C8 1.328(8) . y
N4 C9 1.330(9) . y
C1 N3 1.323(9) 3_665 y
C1 C2 1.444(9) . y
C2 C7 1.381(10) . y
C2 C3 1.400(10) . y
C3 C4 1.366(11) . y
C4 C5 1.373(12) . y
C5 C6 1.387(11) . y
C6 C7 1.386(10) . y
C7 C8 1.452(9) . y
C9 C10 1.458(9) . y
C10 C11 1.380(10) . y
C10 C15 1.404(10) . y
C11 C12 1.380(11) . y
C12 C13 1.399(12) . y
C13 C14 1.393(12) . y
C14 C15 1.390(10) . y
C15 C16 1.458(10) . y
C18 C19 1.420(11) . y
C18 C22 1.420(12) . y
C19 C20 1.410(10) . y
C20 C21 1.431(11) . y
C21 C22 1.421(12) . y
C23 C24 1.524(10) . y
C25 C30 1.368(11) . y
C25 C26 1.387(11) . y
C26 C27 1.380(13) . y
C27 C28 1.341(16) . y
C28 C29 1.394(15) . y
C29 C30 1.405(11) . y
C31 C32 1.366(12) . y
C31 C36 1.396(11) . y
C32 C33 1.406(12) . y
C33 C34 1.378(15) . y
C34 C35 1.338(15) . y
C35 C36 1.368(12) . y
C37 C42 1.367(10) . y
C37 C38 1.385(12) . y
C38 C39 1.352(13) . y
C39 C40 1.373(14) . y
C40 C41 1.386(12) . y
C41 C42 1.386(11) . y
C43 C44 1.363(11) . y
C43 C48 1.381(11) . y
C44 C45 1.406(13) . y
C45 C46 1.364(16) . y
C46 C47 1.354(14) . y
C47 C48 1.367(11) . y
Sb1 F2 1.546(14) . y
Sb1 F3 1.590(18) . y
Sb1 F1 1.687(11) . y
Sb1 F5 1.722(18) . y
Sb1 F4 1.700(17) . y
Sb1 F6 1.765(16) . y
F1 F6 1.75(3) . y
F2 F5 1.71(3) . y
